data_1568136
loop_
_publ_author_name
'Zhou, Xiuquan'
'Kolluru, Venkata Surya Chaitanya'
'Xu, Wenqian'
'Wang, Luqing'
'Chang, Tieyan'
'Chen, Yu-Sheng'
'Yu, Lei'
'Wen, Jianguo'
'Chan, Maria K. Y.'
'Chung, Duck Young'
'Kanatzidis, Mercouri G.'

_publ_section_title
;
 Discovery of chalcogenides structures and compositions using mixed fluxes
;
_journal_issue 7938
_journal_name_full Nature
_journal_page_first 72
_journal_page_last 77
_journal_paper_doi 10.1038/s41586-022-05307-7
_journal_volume 612
_journal_year 2022
_chemical_formula_moiety '0.5(Cu8 Na8.79 O2 Se8)'
_chemical_formula_sum 'Cu4 Na4.39 O Se4'
_chemical_formula_weight 687.04
_space_group_crystal_system tetragonal
_space_group_IT_number 87
_space_group_name_Hall '-I 4'
_space_group_name_H-M_alt 'I 4/m'
_atom_sites_solution_hydrogens .
_atom_sites_solution_primary dual
_audit_contact_author_name
;
;
_audit_creation_date 2021-08-31
_audit_creation_method
;
Olex2 1.2
(compiled 2018.05.29 svn.r3508 for OlexSys, GUI svn.r5506)
;
_cell_angle_alpha 90
_cell_angle_beta 90
_cell_angle_gamma 90
_cell_formula_units_Z 2
_cell_length_a 11.2320(16)
_cell_length_b 11.2320(16)
_cell_length_c 4.0301(8)
_cell_measurement_reflns_used 1193
_cell_measurement_temperature 293(2)
_cell_measurement_theta_max 58.266
_cell_measurement_theta_min 7.256
_cell_volume 508.43(14)
_computing_molecular_graphics 'Olex2 (Dolomanov et al., 2009)'
_computing_publication_material 'Olex2 (Dolomanov et al., 2009)'
_computing_structure_refinement 'ShelXL (Sheldrick, 2015)'
_computing_structure_solution 'ShelXT (Sheldrick, 2015)'
_diffrn_ambient_temperature 293(2)
_diffrn_measured_fraction_theta_full 0.967
_diffrn_measured_fraction_theta_max 0.967
_diffrn_measurement_device_type 'Bruker APEX-II CCD'
_diffrn_measurement_method '\w scans'
_diffrn_radiation_type MoK\a
_diffrn_radiation_wavelength 0.71073
_diffrn_reflns_av_R_equivalents 0.0496
_diffrn_reflns_av_unetI/netI 0.0488
_diffrn_reflns_Laue_measured_fraction_full 0.967
_diffrn_reflns_Laue_measured_fraction_max 0.967
_diffrn_reflns_limit_h_max 15
_diffrn_reflns_limit_h_min -15
_diffrn_reflns_limit_k_max 2
_diffrn_reflns_limit_k_min -14
_diffrn_reflns_limit_l_max 15
_diffrn_reflns_limit_l_min -5
_diffrn_reflns_number 380
_diffrn_reflns_point_group_measured_fraction_full 0.967
_diffrn_reflns_point_group_measured_fraction_max 0.967
_diffrn_reflns_theta_full 25.242
_diffrn_reflns_theta_max 29.133
_diffrn_reflns_theta_min 3.628
_diffrn_standards_number 0
_exptl_absorpt_coefficient_mu 22.698
_exptl_absorpt_correction_type none
_exptl_crystal_density_diffrn 4.488
_exptl_crystal_description needle
_exptl_crystal_F_000 617
_refine_diff_density_max 1.205
_refine_diff_density_min -1.742
_refine_diff_density_rms 0.314
_refine_ls_extinction_coef .
_refine_ls_extinction_method none
_refine_ls_goodness_of_fit_ref 0.884
_refine_ls_hydrogen_treatment undef
_refine_ls_matrix_type full
_refine_ls_number_parameters 24
_refine_ls_number_reflns 380
_refine_ls_number_restraints 0
_refine_ls_restrained_S_all 0.884
_refine_ls_R_factor_all 0.0510
_refine_ls_R_factor_gt 0.0384
_refine_ls_shift/su_max 0.001
_refine_ls_shift/su_mean 0.000
_refine_ls_structure_factor_coef Fsqd
_refine_ls_weighting_details 'w=1/[\s^2^(Fo^2^)+(0.0587P)^2^] where P=(Fo^2^+2Fc^2^)/3'
_refine_ls_weighting_scheme calc
_refine_ls_wR_factor_gt 0.0856
_refine_ls_wR_factor_ref 0.0879
_reflns_Friedel_coverage 0.000
_reflns_Friedel_fraction_full .
_reflns_Friedel_fraction_max .
_reflns_number_gt 277
_reflns_number_total 380
_reflns_threshold_expression 'I > 2\s(I)'
_cod_data_source_file I_Cu4Na4.4OSe4.cif
_cod_data_source_block I
_cod_original_cell_volume 508.43(18)
_cod_database_code 1568136
_shelx_shelxl_version_number 2018/3
_shelx_space_group_comment
;
The symmetry employed for this shelxl refinement is uniquely defined
by the following loop, which should always be used as a source of
symmetry information in preference to the above space-group names.
They are only intended as comments.
;
_olex2_refinement_description
;
;
_olex2_submission_special_instructions 'No special instructions were received'

loop_
_space_group_symop_operation_xyz
'x, y, z'
'-x, -y, z'
'-y, x, z'
'y, -x, z'
'x+1/2, y+1/2, z+1/2'
'-x+1/2, -y+1/2, z+1/2'
'-y+1/2, x+1/2, z+1/2'
'y+1/2, -x+1/2, z+1/2'
'-x, -y, -z'
'x, y, -z'
'y, -x, -z'
'-y, x, -z'
'-x+1/2, -y+1/2, -z+1/2'
'x+1/2, y+1/2, -z+1/2'
'y+1/2, -x+1/2, -z+1/2'
'-y+1/2, x+1/2, -z+1/2'

loop_
_atom_site_label
_atom_site_type_symbol
_atom_site_fract_x
_atom_site_fract_y
_atom_site_fract_z
_atom_site_U_iso_or_equiv
_atom_site_adp_type
_atom_site_occupancy
_atom_site_site_symmetry_order
_atom_site_calc_flag
_atom_site_refinement_flags_posn
_atom_site_refinement_flags_adp
_atom_site_refinement_flags_occupancy
_atom_site_disorder_assembly
_atom_site_disorder_group
Se01 Se 0.71836(9) 0.93237(9) 0.500000 0.0137(3) Uani 1 2 d S T P . .
Cu02 Cu 0.57852(12) 1.09650(12) 0.500000 0.0209(4) Uani 1 2 d S T P . .
Na03 Na 0.6153(4) 0.6840(4) 0.500000 0.0241(9) Uani 1 2 d S T P . .
O004 O 0.500000 0.500000 0.500000 0.021(3) Uani 1 8 d S T P . .
Na00 Na 0.500000 0.500000 0.000000 0.012(6) Uani 0.39(4) 8 d S T P . .

loop_
_atom_site_aniso_label
_atom_site_aniso_U_11
_atom_site_aniso_U_22
_atom_site_aniso_U_33
_atom_site_aniso_U_23
_atom_site_aniso_U_13
_atom_site_aniso_U_12
Se01 0.0178(6) 0.0139(5) 0.0093(4) 0.000 0.000 0.0012(4)
Cu02 0.0301(8) 0.0175(7) 0.0151(5) 0.000 0.000 0.0030(5)
Na03 0.023(2) 0.0169(19) 0.033(2) 0.000 0.000 0.0001(16)
O004 0.017(4) 0.017(4) 0.027(7) 0.000 0.000 0.000
Na00 0.019(8) 0.019(8) -0.001(8) 0.000 0.000 0.000

loop_
_atom_type_symbol
_atom_type_description
_atom_type_scat_dispersion_real
_atom_type_scat_dispersion_imag
_atom_type_scat_source
Cu Cu 0.3201 1.2651 'International Tables Vol C Tables 4.2.6.8 and 6.1.1.4'
Na Na 0.0362 0.0249 'International Tables Vol C Tables 4.2.6.8 and 6.1.1.4'
O O 0.0106 0.0060 'International Tables Vol C Tables 4.2.6.8 and 6.1.1.4'
Se Se -0.0929 2.2259 'International Tables Vol C Tables 4.2.6.8 and 6.1.1.4'

loop_
_geom_angle_atom_site_label_1
_geom_angle_atom_site_label_2
_geom_angle_atom_site_label_3
_geom_angle
_geom_angle_site_symmetry_1
_geom_angle_site_symmetry_3
Cu02 Se01 Cu02 70.99(5) . 15_465
Cu02 Se01 Cu02 70.99(5) . 15_466
Cu02 Se01 Cu02 111.41(7) 15_465 15_466
Cu02 Se01 Na03 140.70(9) 15_465 7_655
Cu02 Se01 Na03 150.47(9) 15_466 13_665
Cu02 Se01 Na03 77.05(7) 15_466 13_666
Cu02 Se01 Na03 72.10(7) 15_465 7_654
Cu02 Se01 Na03 73.92(9) . 7_655
Cu02 Se01 Na03 74.85(6) 15_465 .
Cu02 Se01 Na03 77.05(7) 15_465 13_665
Cu02 Se01 Na03 74.85(6) 15_466 .
Cu02 Se01 Na03 140.70(9) 15_466 7_654
Cu02 Se01 Na03 136.48(6) . 13_666
Cu02 Se01 Na03 72.10(7) 15_466 7_655
Cu02 Se01 Na03 150.47(9) 15_465 13_666
Cu02 Se01 Na03 117.03(10) . .
Cu02 Se01 Na03 136.48(6) . 13_665
Cu02 Se01 Na03 73.92(9) . 7_654
Cu02 Se01 Na00 116.93(5) . 5
Cu02 Se01 Na00 123.88(3) 15_466 5
Cu02 Se01 Na00 123.88(3) 15_465 5
Na03 Se01 Na03 138.82(5) . 7_655
Na03 Se01 Na03 82.93(12) 13_666 13_665
Na03 Se01 Na03 80.71(12) . 13_666
Na03 Se01 Na03 68.58(15) 13_666 7_655
Na03 Se01 Na03 120.09(15) 13_666 7_654
Na03 Se01 Na03 80.71(12) . 13_665
Na03 Se01 Na03 81.74(11) 7_655 7_654
Na03 Se01 Na03 68.58(15) 13_665 7_654
Na03 Se01 Na03 138.82(5) . 7_654
Na03 Se01 Na03 120.09(15) 13_665 7_655
Na03 Se01 Na00 126.04(10) . 5
Na03 Se01 Na00 60.22(9) 13_666 5
Na03 Se01 Na00 59.87(8) 7_655 5
Na03 Se01 Na00 59.87(8) 7_654 5
Na03 Se01 Na00 60.22(9) 13_665 5
Se01 Cu02 Se01 117.37(4) . 7_655
Se01 Cu02 Se01 117.37(4) . 7_654
Se01 Cu02 Se01 111.41(7) 7_655 7_654
Se01 Cu02 Cu02 79.57(6) . 9_676
Se01 Cu02 Cu02 113.41(4) . 7_654
Se01 Cu02 Cu02 54.22(5) 7_655 7_655
Se01 Cu02 Cu02 169.84(5) 7_654 15_466
Se01 Cu02 Cu02 54.79(4) . 15_465
Se01 Cu02 Cu02 126.52(7) 7_654 7_655
Se01 Cu02 Cu02 126.52(7) 7_655 7_654
Se01 Cu02 Cu02 169.84(5) 7_655 15_465
Se01 Cu02 Cu02 113.41(4) . 7_655
Se01 Cu02 Cu02 54.79(4) . 15_466
Se01 Cu02 Cu02 78.73(3) 7_654 15_465
Se01 Cu02 Cu02 113.81(5) 7_654 9_676
Se01 Cu02 Cu02 54.22(5) 7_654 7_654
Se01 Cu02 Cu02 78.73(3) 7_655 15_466
Se01 Cu02 Cu02 113.81(5) 7_655 9_676
Se01 Cu02 Na03 178.99(10) . 9_676
Se01 Cu02 Na03 59.35(4) 7_655 11_576
Se01 Cu02 Na03 60.50(7) 7_654 7_654
Se01 Cu02 Na03 119.46(9) . 11_576
Se01 Cu02 Na03 62.06(9) . 7_654
Se01 Cu02 Na03 120.10(8) 7_655 7_654
Se01 Cu02 Na03 62.06(9) . 7_655
Se01 Cu02 Na03 63.01(5) 7_655 9_676
Se01 Cu02 Na03 60.50(7) 7_655 7_655
Se01 Cu02 Na03 59.35(4) 7_654 11_576
Se01 Cu02 Na03 63.01(5) 7_654 9_676
Se01 Cu02 Na03 120.10(8) 7_654 7_655
Cu02 Cu02 Cu02 120.65(3) 7_655 15_465
Cu02 Cu02 Cu02 60.323(16) 9_676 15_466
Cu02 Cu02 Cu02 91.12(6) 15_465 15_466
Cu02 Cu02 Cu02 60.323(16) 9_676 15_465
Cu02 Cu02 Cu02 60.324(16) 9_676 7_655
Cu02 Cu02 Cu02 59.35(3) 7_655 15_466
Cu02 Cu02 Cu02 59.35(3) 7_654 15_465
Cu02 Cu02 Cu02 91.12(6) 7_654 7_655
Cu02 Cu02 Cu02 120.65(3) 7_654 15_466
Cu02 Cu02 Cu02 60.324(16) 9_676 7_654
Cu02 Cu02 Na03 99.42(11) 9_676 9_676
Cu02 Cu02 Na03 124.71(5) 15_466 9_676
Cu02 Cu02 Na03 160.97(11) 9_676 11_576
Cu02 Cu02 Na03 123.47(9) 9_676 7_654
Cu02 Cu02 Na03 63.73(8) 15_466 7_655
Cu02 Cu02 Na03 97.45(5) 7_654 7_654
Cu02 Cu02 Na03 63.73(8) 15_465 7_654
Cu02 Cu02 Na03 171.37(6) 7_655 7_654
Cu02 Cu02 Na03 129.01(5) 15_466 11_576
Cu02 Cu02 Na03 124.71(5) 15_465 9_676
Cu02 Cu02 Na03 65.96(7) 7_654 9_676
Cu02 Cu02 Na03 97.45(5) 7_655 7_655
Cu02 Cu02 Na03 107.86(7) 7_654 11_576
Cu02 Cu02 Na03 107.86(7) 7_655 11_576
Cu02 Cu02 Na03 171.37(6) 7_654 7_655
Cu02 Cu02 Na03 129.01(5) 15_465 11_576
Cu02 Cu02 Na03 123.47(9) 9_676 7_655
Cu02 Cu02 Na03 114.61(10) 15_465 7_655
Cu02 Cu02 Na03 114.61(10) 15_466 7_654
Cu02 Cu02 Na03 65.96(7) 7_655 9_676
Na03 Cu02 Na03 118.68(5) 9_676 7_655
Na03 Cu02 Na03 70.55(12) 7_654 11_576
Na03 Cu02 Na03 73.97(10) 7_655 7_654
Na03 Cu02 Na03 70.55(12) 7_655 11_576
Na03 Cu02 Na03 118.68(5) 9_676 7_654
Na03 Cu02 Na03 61.55(16) 9_676 11_576
Se01 Na03 Se01 97.43(2) 13_666 15_466
Se01 Na03 Se01 99.29(12) . 13_665
Se01 Na03 Se01 174.78(18) 13_665 15_466
Se01 Na03 Se01 174.78(18) 13_666 15_465
Se01 Na03 Se01 82.93(11) 13_666 13_665
Se01 Na03 Se01 85.81(11) . 15_465
Se01 Na03 Se01 99.29(12) . 13_666
Se01 Na03 Se01 81.74(11) 15_465 15_466
Se01 Na03 Se01 85.81(11) . 15_466
Se01 Na03 Se01 97.43(2) 13_665 15_465
Se01 Na03 Cu02 44.66(6) . 15_465
Se01 Na03 Cu02 43.60(6) 13_665 3_755
Se01 Na03 Cu02 44.01(5) 15_465 15_465
Se01 Na03 Cu02 44.66(6) . 15_466
Se01 Na03 Cu02 136.75(7) 13_666 9_676
Se01 Na03 Cu02 88.99(6) 13_666 15_466
Se01 Na03 Cu02 136.75(7) 13_665 9_676
Se01 Na03 Cu02 141.18(17) 13_665 15_466
Se01 Na03 Cu02 44.89(6) 15_465 9_676
Se01 Na03 Cu02 44.89(6) 15_466 9_676
Se01 Na03 Cu02 138.49(7) 15_465 3_755
Se01 Na03 Cu02 138.49(7) 15_466 3_755
Se01 Na03 Cu02 93.90(12) 15_466 15_465
Se01 Na03 Cu02 87.57(13) . 3_755
Se01 Na03 Cu02 43.60(6) 13_666 3_755
Se01 Na03 Cu02 141.18(17) 13_666 15_465
Se01 Na03 Cu02 93.90(12) 15_465 15_466
Se01 Na03 Cu02 63.98(9) . 9_676
Se01 Na03 Cu02 44.01(5) 15_466 15_466
Se01 Na03 Cu02 88.99(6) 13_665 15_465
Se01 Na03 Na00 112.10(15) 15_466 .
Se01 Na03 Na00 113.10(14) 13_665 1_556
Se01 Na03 Na00 62.79(6) 15_465 .
Se01 Na03 Na00 62.79(6) 15_466 1_556
Se01 Na03 Na00 139.49(6) . .
Se01 Na03 Na00 63.19(6) 13_665 .
Se01 Na03 Na00 112.10(15) 15_465 1_556
Se01 Na03 Na00 63.19(6) 13_666 1_556
Se01 Na03 Na00 113.11(14) 13_666 .
Se01 Na03 Na00 139.49(6) . 1_556
Cu02 Na03 Cu02 50.31(7) 9_676 15_466
Cu02 Na03 Cu02 50.31(7) 9_676 15_465
Cu02 Na03 Cu02 73.97(10) 15_466 15_465
Cu02 Na03 Cu02 109.45(12) 15_465 3_755
Cu02 Na03 Cu02 109.45(12) 15_466 3_755
Cu02 Na03 Cu02 151.55(16) 9_676 3_755
O004 Na03 Se01 86.99(12) . 15_466
O004 Na03 Se01 87.82(11) . 13_665
O004 Na03 Se01 86.99(12) . 15_465
O004 Na03 Se01 87.82(11) . 13_666
O004 Na03 Se01 170.5(2) . .
O004 Na03 Cu02 129.89(12) . 15_466
O004 Na03 Cu02 101.96(14) . 3_755
O004 Na03 Cu02 129.89(12) . 15_465
O004 Na03 Cu02 106.49(16) . 9_676
O004 Na03 Na00 39.56(6) . .
O004 Na03 Na00 39.56(6) . 1_556
Na00 Na03 Cu02 102.64(12) . 9_676
Na00 Na03 Cu02 99.20(10) . 3_755
Na00 Na03 Cu02 96.39(5) . 15_465
Na00 Na03 Cu02 151.35(16) . 15_466
Na00 Na03 Cu02 151.35(16) 1_556 15_465
Na00 Na03 Cu02 96.39(5) 1_556 15_466
Na00 Na03 Cu02 99.20(10) 1_556 3_755
Na00 Na03 Cu02 102.64(12) 1_556 9_676
Na00 Na03 Na00 79.12(11) . 1_556
Na03 O004 Na03 90.0 . 3_655
Na03 O004 Na03 90.0 9_666 11_566
Na03 O004 Na03 180.0 3_655 11_566
Na03 O004 Na03 90.0 9_666 3_655
Na03 O004 Na03 90.0 . 11_566
Na03 O004 Na03 180.0 . 9_666
Na00 O004 Na03 90.0 . .
Na00 O004 Na03 90.0 . 3_655
Na00 O004 Na03 90.0 1_556 .
Na00 O004 Na03 90.0 1_556 3_655
Na00 O004 Na03 90.0 . 11_566
Na00 O004 Na03 90.0 1_556 9_666
Na00 O004 Na03 90.0 1_556 11_566
Na00 O004 Na03 90.0 . 9_666
Na00 O004 Na00 180.0 1_556 .
Se01 Na00 Se01 180.0 5_444 13_665
Na03 Na00 Se01 56.60(8) 9_666 5_444
Na03 Na00 Se01 122.66(7) 3_654 13_665
Na03 Na00 Se01 57.34(7) 11_565 13_665
Na03 Na00 Se01 123.40(8) 9_665 13_665
Na03 Na00 Se01 56.60(8) 1_554 13_665
Na03 Na00 Se01 122.66(7) 11_565 5_444
Na03 Na00 Se01 57.34(7) 3_655 5_444
Na03 Na00 Se01 56.60(8) 9_665 5_444
Na03 Na00 Se01 56.60(8) . 13_665
Na03 Na00 Se01 122.66(7) 11_566 5_444
Na03 Na00 Se01 57.34(7) 11_566 13_665
Na03 Na00 Se01 57.34(7) 3_654 5_444
Na03 Na00 Se01 123.40(8) 9_666 13_665
Na03 Na00 Se01 122.66(7) 3_655 13_665
Na03 Na00 Se01 123.40(8) . 5_444
Na03 Na00 Se01 123.40(8) 1_554 5_444
Na03 Na00 Na03 100.88(11) 11_566 3_655
Na03 Na00 Na03 100.88(11) 3_654 11_565
Na03 Na00 Na03 180.0 . 9_665
Na03 Na00 Na03 79.12(11) 11_566 11_565
Na03 Na00 Na03 66.07(6) 3_654 1_554
Na03 Na00 Na03 113.93(6) 9_665 3_655
Na03 Na00 Na03 66.07(6) 9_665 11_565
Na03 Na00 Na03 79.12(11) 3_654 3_655
Na03 Na00 Na03 100.88(11) 9_665 1_554
Na03 Na00 Na03 113.93(6) 11_566 1_554
Na03 Na00 Na03 66.07(6) . 3_655
Na03 Na00 Na03 180.0 11_565 3_655
Na03 Na00 Na03 113.93(6) . 3_654
Na03 Na00 Na03 113.93(6) . 11_565
Na03 Na00 Na03 113.93(6) 3_654 9_666
Na03 Na00 Na03 113.93(6) 1_554 3_655
Na03 Na00 Na03 113.93(6) 11_565 9_666
Na03 Na00 Na03 79.12(11) . 1_554
Na03 Na00 Na03 180.0 1_554 9_666
Na03 Na00 Na03 100.88(11) . 9_666
Na03 Na00 Na03 66.07(6) 3_655 9_666
Na03 Na00 Na03 66.07(6) 11_565 1_554
Na03 Na00 Na03 113.93(6) 9_665 11_566
Na03 Na00 Na03 79.12(11) 9_665 9_666
Na03 Na00 Na03 66.07(6) . 11_566
Na03 Na00 Na03 180.0 11_566 3_654
Na03 Na00 Na03 66.07(6) 11_566 9_666
Na03 Na00 Na03 66.07(6) 9_665 3_654
O004 Na00 Se01 90.0 1_554 5_444
O004 Na00 Se01 90.0 . 5_444
O004 Na00 Se01 90.0 . 13_665
O004 Na00 Se01 90.0 1_554 13_665
O004 Na00 Na03 129.56(6) 1_554 3_655
O004 Na00 Na03 129.56(6) 1_554 .
O004 Na00 Na03 50.44(6) . .
O004 Na00 Na03 50.44(6) . 11_566
O004 Na00 Na03 129.56(6) 1_554 9_666
O004 Na00 Na03 50.44(6) 1_554 11_565
O004 Na00 Na03 50.44(6) 1_554 1_554
O004 Na00 Na03 50.44(6) . 9_666
O004 Na00 Na03 50.44(6) 1_554 3_654
O004 Na00 Na03 129.56(6) . 3_654
O004 Na00 Na03 50.44(6) 1_554 9_665
O004 Na00 Na03 129.56(6) . 11_565
O004 Na00 Na03 50.44(6) . 3_655
O004 Na00 Na03 129.56(6) . 1_554
O004 Na00 Na03 129.56(6) 1_554 11_566
O004 Na00 Na03 129.56(6) . 9_665
O004 Na00 O004 180.0 1_554 .

loop_
_geom_bond_atom_site_label_1
_geom_bond_atom_site_label_2
_geom_bond_distance
_geom_bond_site_symmetry_2
Se01 Cu02 2.4220(17) .
Se01 Cu02 2.4391(10) 15_465
Se01 Cu02 2.4391(10) 15_466
Se01 Na03 3.080(4) 7_655
Se01 Na03 3.043(3) 13_666
Se01 Na03 3.043(3) 13_665
Se01 Na03 3.080(4) 7_654
Se01 Na03 3.020(5) .
Se01 Na00 3.2533(11) 5
Cu02 Cu02 2.8223(14) 7_655
Cu02 Cu02 2.8223(14) 7_654
Cu02 Cu02 2.8223(14) 15_466
Cu02 Cu02 2.8223(14) 15_465
Cu02 Cu02 2.795(3) 9_676
Cu02 Na03 3.289(5) 9_676
Cu02 Na03 3.447(5) 11_576
Cu02 Na03 3.349(4) 7_655
Cu02 Na03 3.349(4) 7_654
Na03 O004 2.439(5) .
Na03 Na00 3.164(4) .
Na03 Na00 3.164(4) 1_556
O004 Na00 2.0151(4) 1_556
O004 Na00 2.0151(4) .
